data_4340167
loop_
_publ_author_name
'Kato, Merii'
'Tanase, Tomoaki'
'Mikuriya, Masahiro'

_publ_section_title
;
 Dinuclear copper(II) complexes with {Cu2(mu-hydroxo)bis(mu-carboxylato)}+
 cores and their reactions with sugar phosphate esters: A substrate
 binding model of fructose-1,6-bisphosphatase.
;
_journal_issue 7
_journal_name_full 'Inorganic chemistry'
_journal_page_first 2925
_journal_page_last 2941
_journal_paper_doi 10.1021/ic051942d
_journal_volume 45
_journal_year 2006
_chemical_formula_sum 'C46 H79 Cu2 N7 O14'
_chemical_formula_weight 1081.26
_space_group_IT_number 14
_symmetry_cell_setting monoclinic
_symmetry_Int_Tables_number 14
_symmetry_space_group_name_Hall '-P 2yab'
_symmetry_space_group_name_H-M 'P 1 21/a 1'
_cell_angle_alpha 90.0000
_cell_angle_beta 93.2538(4)
_cell_angle_gamma 90.0000
_cell_formula_units_Z 4
_cell_length_a 17.0927(5)
_cell_length_b 15.0100(5)
_cell_length_c 20.8189(5)
_cell_measurement_reflns_used 11382
_cell_measurement_temperature 153.2
_cell_measurement_theta_max 27.5
_cell_measurement_theta_min 3.1
_cell_volume 5332.7(3)
_computing_cell_refinement CRYSTALCLEAR
_computing_data_collection CRYSTALCLEAR
_computing_data_reduction 'teXsan Ver. 1.11'
_computing_molecular_graphics ORTEP-II
_computing_publication_material 'teXsan Ver. 1.11'
_computing_structure_refinement 'teXsan Ver. 1.10'
_computing_structure_solution SIR92
_diffrn_detector_area_resol_mean 14.71
_diffrn_measured_fraction_theta_full 0.8181
_diffrn_measured_fraction_theta_max 0.8181
_diffrn_measurement_device_type 'Rigaku/MSC Mercury CCD'
_diffrn_measurement_method \w
_diffrn_radiation_type 'Mo K\a'
_diffrn_radiation_wavelength 0.7107
_diffrn_reflns_av_R_equivalents 0.023
_diffrn_reflns_limit_h_max 22
_diffrn_reflns_limit_h_min -21
_diffrn_reflns_limit_k_max 19
_diffrn_reflns_limit_k_min -17
_diffrn_reflns_limit_l_max 27
_diffrn_reflns_limit_l_min -27
_diffrn_reflns_number 50037
_diffrn_reflns_theta_full 27.48
_diffrn_reflns_theta_max 27.48
_exptl_absorpt_coefficient_mu 0.865
_exptl_absorpt_correction_T_max 1.000
_exptl_absorpt_correction_T_min 0.806
_exptl_absorpt_correction_type multi-scan
_exptl_absorpt_process_details 'Jacobson, R. (1998) Private communication'
_exptl_crystal_colour paleblue
_exptl_crystal_density_diffrn 1.347
_exptl_crystal_density_method 'not measured'
_exptl_crystal_description block
_exptl_crystal_size_max 0.400
_exptl_crystal_size_mid 0.350
_exptl_crystal_size_min 0.250
_refine_diff_density_max 0.98
_refine_diff_density_min -0.68
_refine_ls_abs_structure_Flack 0.00000
_refine_ls_extinction_method none
_refine_ls_goodness_of_fit_ref 2.567
_refine_ls_hydrogen_treatment noref
_refine_ls_number_parameters 668
_refine_ls_number_reflns 9420
_refine_ls_R_factor_gt 0.0514
_refine_ls_shift/su_max 0.0180
_refine_ls_structure_factor_coef Fsqd
_refine_ls_weighting_details 'w = 1/[\s^2^(Fo^2^) + (0.03000(Max(Fo^2^,0) + 2Fc^2^)/3)^2^]'
_refine_ls_weighting_scheme calc
_refine_ls_wR_factor_ref 0.1342
_reflns_number_gt 9420
_reflns_number_total 10005
_reflns_threshold_expression F^2^>2.0\s(F^2^)
_cod_data_source_file ic051942dsi20060202_013414.cif
_cod_data_source_block '[Cu2(OH)(XDK)(tetmen)2](NO3)_compound_1a'
_cod_original_formula_sum 'C46 H79 Cu2 N7 O14 '
_cod_database_code 4340167

loop_
_symmetry_equiv_pos_as_xyz
x,y,z
1/2-x,1/2+y,-z
-x,-y,-z
1/2+x,1/2-y,z

loop_
_atom_site_label
_atom_site_type_symbol
_atom_site_fract_x
_atom_site_fract_y
_atom_site_fract_z
_atom_site_U_iso_or_equiv
_atom_site_adp_type
_atom_site_occupancy
_atom_site_calc_flag
_atom_site_refinement_flags
Cu(1) Cu 0.10752(1) 0.59236(1) 0.741937(9) 0.01979(4) Uani 1.00 d .
Cu(2) Cu 0.11657(1) 0.37371(1) 0.733244(9) 0.01788(4) Uani 1.00 d .
O(1) O 0.05413(6) 0.47972(7) 0.74024(6) 0.0228(3) Uani 1.00 d .
O(101) O 0.17705(7) 0.55475(7) 0.81942(5) 0.0253(3) Uani 1.00 d .
O(102) O 0.18419(7) 0.40606(7) 0.81161(5) 0.0241(3) Uani 1.00 d .
O(103) O 0.35684(8) 0.63757(8) 0.86929(6) 0.0319(3) Uani 1.00 d .
O(104) O 0.37178(8) 0.33707(8) 0.85347(6) 0.0332(3) Uani 1.00 d .
O(201) O 0.16666(7) 0.56842(7) 0.65282(5) 0.0240(3) Uani 1.00 d .
O(202) O 0.16923(7) 0.41967(7) 0.64486(5) 0.0239(3) Uani 1.00 d .
O(203) O 0.35957(6) 0.65869(7) 0.63235(5) 0.0235(3) Uani 1.00 d .
O(204) O 0.37279(7) 0.35840(7) 0.61816(5) 0.0247(3) Uani 1.00 d .
O(301) O 0.1854(3) 0.5244(4) 0.3517(2) 0.100(2) Uani 0.50 d P
O(302) O 0.2865(2) 0.4672(3) 0.3260(3) 0.074(1) Uani 0.50 d P
O(303) O 0.2016(3) 0.5269(3) 0.2546(2) 0.073(1) Uani 0.50 d P
O(304) O 0.2608(3) 0.4772(5) 0.3444(3) 0.127(2) Uani 0.50 d P
O(305) O 0.2725(2) 0.4691(2) 0.2416(2) 0.073(1) Uani 0.50 d P
O(306) O 0.1751(2) 0.5393(2) 0.2824(2) 0.0560(9) Uani 0.50 d P
O(401) O 0.0750(1) 0.5453(1) 0.1729(1) 0.0736(6) Uani 1.00 d .
O(402) O 0.0129(2) 0.2397(3) 0.0983(2) 0.077(1) Uani 0.50 d P
O(403) O 0.2581(3) 0.4533(3) 0.1386(2) 0.087(1) Uani 0.50 d P
N(1) N 0.00743(8) 0.66167(10) 0.70459(8) 0.0338(4) Uani 1.00 d .
N(2) N 0.15670(8) 0.71578(9) 0.75071(7) 0.0260(3) Uani 1.00 d .
N(3) N 0.02466(8) 0.30222(9) 0.68849(7) 0.0260(3) Uani 1.00 d .
N(4) N 0.17608(8) 0.25314(9) 0.73252(6) 0.0231(3) Uani 1.00 d .
N(101) N 0.36104(8) 0.48703(9) 0.86164(6) 0.0212(3) Uani 1.00 d .
N(201) N 0.35855(7) 0.50815(8) 0.62609(6) 0.0173(3) Uani 1.00 d .
N(301) N 0.2337(1) 0.4977(1) 0.2968(1) 0.0648(6) Uani 1.00 d .
C(11) C 0.0256(1) 0.7581(1) 0.7097(1) 0.0498(6) Uani 1.00 d .
C(12) C 0.1120(1) 0.7714(1) 0.7025(1) 0.0398(5) Uani 1.00 d .
C(13) C -0.0093(1) 0.6349(2) 0.6375(1) 0.0531(6) Uani 1.00 d .
C(14) C -0.0631(1) 0.6433(2) 0.7402(1) 0.0591(7) Uani 1.00 d .
C(15) C 0.2406(1) 0.7174(1) 0.73641(9) 0.0328(4) Uani 1.00 d .
C(16) C 0.1501(1) 0.7511(1) 0.8166(1) 0.0466(5) Uani 1.00 d .
C(21) C 0.0638(1) 0.2284(2) 0.6577(2) 0.0813(8) Uani 1.00 d .
C(22) C 0.1279(1) 0.1924(1) 0.6909(1) 0.0599(6) Uani 1.00 d .
C(23) C -0.0195(1) 0.3521(2) 0.6385(1) 0.0607(7) Uani 1.00 d .
C(24) C -0.0301(1) 0.2718(2) 0.7348(1) 0.0720(7) Uani 1.00 d .
C(25) C 0.2533(1) 0.2649(1) 0.7075(1) 0.0501(6) Uani 1.00 d .
C(26) C 0.1878(2) 0.2127(1) 0.7974(1) 0.0531(6) Uani 1.00 d .
C(101) C 0.18392(9) 0.4779(1) 0.84282(7) 0.0216(3) Uani 1.00 d .
C(102) C 0.34340(9) 0.5656(1) 0.89377(7) 0.0249(4) Uani 1.00 d .
C(103) C 0.35151(10) 0.3999(1) 0.88505(7) 0.0252(4) Uani 1.00 d .
C(104) C 0.0966(1) 0.4625(2) 0.93010(10) 0.0419(5) Uani 1.00 d .
C(105) C 0.3338(1) 0.6388(1) 1.00048(9) 0.0417(5) Uani 1.00 d .
C(106) C 0.3494(1) 0.3045(1) 0.98229(9) 0.0444(5) Uani 1.00 d .
C(107) C 0.1853(1) 0.4700(1) 0.91726(8) 0.0283(4) Uani 1.00 d .
C(108) C 0.2188(1) 0.5526(1) 0.95233(8) 0.0313(4) Uani 1.00 d .
C(109) C 0.3093(1) 0.5566(1) 0.95967(8) 0.0302(4) Uani 1.00 d .
C(110) C 0.3407(1) 0.4716(1) 0.99152(8) 0.0342(4) Uani 1.00 d .
C(111) C 0.3173(1) 0.3909(1) 0.95086(8) 0.0313(4) Uani 1.00 d .
C(112) C 0.2269(1) 0.3853(1) 0.94309(8) 0.0321(4) Uani 1.00 d .
C(201) C 0.17370(8) 0.49681(10) 0.62192(7) 0.0180(3) Uani 1.00 d .
C(202) C 0.34350(8) 0.59311(10) 0.60004(7) 0.0180(3) Uani 1.00 d .
C(203) C 0.35093(8) 0.42723(10) 0.59190(7) 0.0181(3) Uani 1.00 d .
C(204) C 0.0986(1) 0.5014(1) 0.51782(9) 0.0330(4) Uani 1.00 d .
C(205) C 0.3350(1) 0.6871(1) 0.50229(8) 0.0322(4) Uani 1.00 d .
C(206) C 0.3505(1) 0.3525(1) 0.48597(8) 0.0314(4) Uani 1.00 d .
C(207) C 0.18334(9) 0.5047(1) 0.54769(7) 0.0208(3) Uani 1.00 d .
C(208) C 0.21934(9) 0.5939(1) 0.52826(7) 0.0230(4) Uani 1.00 d .
C(209) C 0.30979(9) 0.5977(1) 0.53082(7) 0.0213(3) Uani 1.00 d .
C(210) C 0.34183(10) 0.5200(1) 0.49318(7) 0.0240(4) Uani 1.00 d .
C(211) C 0.31762(9) 0.4318(1) 0.52288(7) 0.0216(3) Uani 1.00 d .
C(212) C 0.22748(9) 0.4253(1) 0.52040(7) 0.0229(3) Uani 1.00 d .
C(301) C 0.35960(9) 0.49743(10) 0.74377(7) 0.0185(3) Uani 1.00 d .
C(302) C 0.40174(9) 0.49586(10) 0.80268(7) 0.0201(3) Uani 1.00 d .
C(303) C 0.48338(9) 0.5019(1) 0.80715(8) 0.0233(4) Uani 1.00 d .
C(304) C 0.52231(9) 0.5096(1) 0.75067(8) 0.0232(4) Uani 1.00 d .
C(305) C 0.48213(9) 0.51118(10) 0.69036(8) 0.0196(3) Uani 1.00 d .
C(306) C 0.40031(9) 0.50534(9) 0.68863(7) 0.0172(3) Uani 1.00 d .
C(307) C 0.5296(1) 0.5008(1) 0.87124(9) 0.0373(5) Uani 1.00 d .
C(308) C 0.52564(9) 0.5194(1) 0.62989(8) 0.0255(4) Uani 1.00 d .
C(401) C 0.1032(2) 0.6020(2) 0.1243(1) 0.0796(9) Uani 1.00 d .
C(402) C 0.0364(6) 0.3169(4) 0.0666(3) 0.119(2) Uani 0.50 d P
C(403) C 0.2026(4) 0.3982(5) 0.1187(3) 0.095(2) Uani 0.50 d P
H(1) H -0.0524 0.6669 0.6186 0.0640 Uiso 1.00 calc .
H(2) H 0.0359 0.6466 0.6126 0.0640 Uiso 1.00 calc .
H(3) H -0.0199 0.5725 0.6346 0.0640 Uiso 1.00 calc .
H(4) H -0.0542 0.6597 0.7844 0.0718 Uiso 1.00 calc .
H(5) H -0.1070 0.6748 0.7223 0.0718 Uiso 1.00 calc .
H(6) H -0.0749 0.5804 0.7388 0.0718 Uiso 1.00 calc .
H(7) H 0.2701 0.6809 0.7664 0.0387 Uiso 1.00 calc .
H(8) H 0.2466 0.6949 0.6941 0.0387 Uiso 1.00 calc .
H(9) H 0.2599 0.7766 0.7390 0.0387 Uiso 1.00 calc .
H(10) H 0.1798 0.7139 0.8474 0.0547 Uiso 1.00 calc .
H(11) H 0.1698 0.8097 0.8204 0.0547 Uiso 1.00 calc .
H(12) H 0.0968 0.7502 0.8282 0.0547 Uiso 1.00 calc .
H(13) H -0.0458 0.4008 0.6569 0.0759 Uiso 1.00 calc .
H(14) H 0.0158 0.3756 0.6080 0.0759 Uiso 1.00 calc .
H(15) H -0.0565 0.3148 0.6160 0.0759 Uiso 1.00 calc .
H(16) H -0.0544 0.3209 0.7541 0.0820 Uiso 1.00 calc .
H(17) H -0.0687 0.2340 0.7149 0.0820 Uiso 1.00 calc .
H(18) H -0.0019 0.2381 0.7684 0.0820 Uiso 1.00 calc .
H(19) H 0.2794 0.2088 0.7055 0.0587 Uiso 1.00 calc .
H(20) H 0.2490 0.2906 0.6660 0.0587 Uiso 1.00 calc .
H(21) H 0.2847 0.3033 0.7356 0.0587 Uiso 1.00 calc .
H(22) H 0.1380 0.2039 0.8156 0.0636 Uiso 1.00 calc .
H(23) H 0.2133 0.1567 0.7950 0.0636 Uiso 1.00 calc .
H(24) H 0.2186 0.2510 0.8255 0.0636 Uiso 1.00 calc .
H(25) H -0.0044 0.7900 0.6768 0.0607 Uiso 1.00 calc .
H(26) H 0.0119 0.7798 0.7505 0.0607 Uiso 1.00 calc .
H(27) H 0.1253 0.8323 0.7075 0.0482 Uiso 1.00 calc .
H(28) H 0.1244 0.7531 0.6596 0.0482 Uiso 1.00 calc .
H(29) H 0.0267 0.1845 0.6439 0.0873 Uiso 1.00 calc .
H(30) H 0.0832 0.2533 0.6158 0.0873 Uiso 1.00 calc .
H(31) H 0.1613 0.1638 0.6620 0.0739 Uiso 1.00 calc .
H(32) H 0.1072 0.1472 0.7181 0.0739 Uiso 1.00 calc .
H(33) H 0.2006 0.6040 0.9293 0.0376 Uiso 1.00 calc .
H(34) H 0.1992 0.5539 0.9943 0.0376 Uiso 1.00 calc .
H(35) H 0.3968 0.4744 0.9962 0.0408 Uiso 1.00 calc .
H(36) H 0.3208 0.4653 1.0330 0.0408 Uiso 1.00 calc .
H(37) H 0.2080 0.3719 0.9842 0.0385 Uiso 1.00 calc .
H(38) H 0.2138 0.3375 0.9144 0.0385 Uiso 1.00 calc .
H(39) H 0.2007 0.6071 0.4854 0.0278 Uiso 1.00 calc .
H(40) H 0.2016 0.6388 0.5564 0.0278 Uiso 1.00 calc .
H(41) H 0.3226 0.5229 0.4494 0.0289 Uiso 1.00 calc .
H(42) H 0.3982 0.5236 0.4944 0.0289 Uiso 1.00 calc .
H(43) H 0.2143 0.3733 0.5438 0.0271 Uiso 1.00 calc .
H(44) H 0.2100 0.4179 0.4765 0.0271 Uiso 1.00 calc .
H(45) H 0.0696 0.5138 0.9142 0.0520 Uiso 1.00 calc .
H(46) H 0.0750 0.4110 0.9081 0.0520 Uiso 1.00 calc .
H(47) H 0.0901 0.4561 0.9747 0.0520 Uiso 1.00 calc .
H(48) H 0.3896 0.6411 1.0054 0.0499 Uiso 1.00 calc .
H(49) H 0.3151 0.6913 0.9794 0.0499 Uiso 1.00 calc .
H(50) H 0.3128 0.6344 1.0414 0.0499 Uiso 1.00 calc .
H(51) H 0.3293 0.2964 1.0230 0.0547 Uiso 1.00 calc .
H(52) H 0.3344 0.2548 0.9552 0.0547 Uiso 1.00 calc .
H(53) H 0.4053 0.3068 0.9863 0.0547 Uiso 1.00 calc .
H(54) H 0.0695 0.5503 0.5340 0.0394 Uiso 1.00 calc .
H(55) H 0.0990 0.5060 0.4726 0.0394 Uiso 1.00 calc .
H(56) H 0.0743 0.4473 0.5294 0.0394 Uiso 1.00 calc .
H(57) H 0.3905 0.6913 0.5033 0.0389 Uiso 1.00 calc .
H(58) H 0.3146 0.6924 0.4587 0.0389 Uiso 1.00 calc .
H(59) H 0.3151 0.7356 0.5265 0.0389 Uiso 1.00 calc .
H(60) H 0.3362 0.2982 0.5048 0.0374 Uiso 1.00 calc .
H(61) H 0.3302 0.3543 0.4421 0.0374 Uiso 1.00 calc .
H(62) H 0.4063 0.3568 0.4864 0.0374 Uiso 1.00 calc .
H(63) H 0.4943 0.4956 0.9051 0.0451 Uiso 1.00 calc .
H(64) H 0.5645 0.4517 0.8731 0.0451 Uiso 1.00 calc .
H(65) H 0.5584 0.5547 0.8769 0.0451 Uiso 1.00 calc .
H(66) H 0.5600 0.4703 0.6266 0.0312 Uiso 1.00 calc .
H(67) H 0.4892 0.5201 0.5935 0.0312 Uiso 1.00 calc .
H(68) H 0.5549 0.5733 0.6309 0.0312 Uiso 1.00 calc .
H(69) H 0.3037 0.4929 0.7411 0.0215 Uiso 1.00 calc .
H(70) H 0.5783 0.5138 0.7532 0.0269 Uiso 1.00 calc .
H(71) H 0.0217 0.4772 0.7663 0.0228 Uiso 1.00 calc .

loop_
_atom_site_aniso_label
_atom_site_aniso_U_11
_atom_site_aniso_U_22
_atom_site_aniso_U_33
_atom_site_aniso_U_12
_atom_site_aniso_U_13
_atom_site_aniso_U_23
Cu(1) 0.01983(8) 0.01417(8) 0.02534(9) 0.00057(7) 0.00118(7) 0.00110(7)
Cu(2) 0.01827(8) 0.01359(8) 0.02156(8) 0.00008(6) -0.00070(7) -0.00095(7)
O(1) 0.0193(5) 0.0167(5) 0.0323(6) 0.0000(4) 0.0021(4) 0.0003(4)
O(101) 0.0334(6) 0.0198(5) 0.0222(5) -0.0017(5) -0.0045(4) -0.0009(4)
O(102) 0.0299(5) 0.0199(5) 0.0217(5) 0.0014(4) -0.0054(4) -0.0008(4)
O(103) 0.0429(7) 0.0250(6) 0.0274(6) -0.0015(5) -0.0014(5) -0.0043(5)
O(104) 0.0478(7) 0.0234(6) 0.0283(6) 0.0039(5) 0.0026(5) 0.0018(5)
O(201) 0.0296(5) 0.0200(5) 0.0224(5) -0.0029(4) 0.0029(4) -0.0006(4)
O(202) 0.0298(5) 0.0195(5) 0.0229(5) 0.0014(4) 0.0048(4) 0.0020(4)
O(203) 0.0259(5) 0.0173(5) 0.0271(5) -0.0016(4) -0.0007(4) -0.0011(4)
O(204) 0.0286(5) 0.0184(5) 0.0267(5) 0.0038(4) -0.0010(5) -0.0001(4)
O(301) 0.116(3) 0.105(4) 0.079(2) -0.007(3) 0.016(2) -0.010(2)
O(302) 0.026(1) 0.068(2) 0.125(3) 0.013(1) -0.018(2) -0.007(2)
O(303) 0.073(2) 0.068(3) 0.075(3) -0.002(2) -0.019(2) 0.015(2)
O(304) 0.081(3) 0.175(6) 0.116(3) -0.008(3) -0.068(2) 0.048(3)
O(305) 0.047(2) 0.048(2) 0.126(2) -0.002(1) 0.021(2) -0.002(2)
O(306) 0.043(2) 0.047(2) 0.079(2) 0.015(1) 0.016(2) -0.015(2)
O(401) 0.067(1) 0.069(1) 0.088(1) -0.0019(9) 0.0327(9) 0.0203(10)
O(402) 0.059(2) 0.073(2) 0.101(3) 0.017(2) 0.019(2) 0.019(2)
O(403) 0.102(3) 0.067(2) 0.099(3) 0.011(2) 0.065(2) 0.020(2)
N(1) 0.0237(6) 0.0214(7) 0.0559(9) 0.0059(5) -0.0009(6) 0.0065(7)
N(2) 0.0271(6) 0.0159(6) 0.0355(7) -0.0001(5) 0.0068(6) -0.0006(5)
N(3) 0.0209(6) 0.0228(6) 0.0339(7) -0.0043(5) -0.0009(5) -0.0057(5)
N(4) 0.0246(6) 0.0165(6) 0.0281(6) 0.0009(5) 0.0007(5) -0.0003(5)
N(101) 0.0261(6) 0.0228(6) 0.0143(5) 0.0007(5) -0.0032(5) 0.0001(5)
N(201) 0.0201(6) 0.0159(5) 0.0156(5) -0.0005(5) 0.0002(4) 0.0007(4)
N(301) 0.051(1) 0.0379(10) 0.102(1) -0.0170(8) -0.0337(9) 0.0173(10)
C(11) 0.0354(9) 0.0227(8) 0.090(2) 0.0069(8) -0.002(1) 0.007(1)
C(12) 0.0347(9) 0.0215(8) 0.063(1) -0.0001(7) -0.0027(8) 0.0143(8)
C(13) 0.051(1) 0.052(1) 0.054(1) 0.014(1) -0.024(1) 0.006(1)
C(14) 0.0266(9) 0.047(1) 0.106(2) 0.0075(9) 0.019(1) 0.013(1)
C(15) 0.0263(8) 0.0250(8) 0.0476(10) -0.0040(7) 0.0067(7) -0.0042(8)
C(16) 0.068(1) 0.0286(9) 0.045(1) -0.0068(9) 0.0201(10) -0.0140(8)
C(21) 0.046(1) 0.070(1) 0.123(2) 0.026(1) -0.036(1) -0.070(1)
C(22) 0.054(1) 0.042(1) 0.081(1) 0.0163(9) -0.025(1) -0.0409(10)
C(23) 0.067(1) 0.053(1) 0.057(1) -0.023(1) -0.038(1) 0.013(1)
C(24) 0.057(1) 0.110(2) 0.051(1) -0.063(1) 0.0184(10) -0.019(1)
C(25) 0.0344(9) 0.0233(9) 0.095(2) 0.0073(7) 0.0275(10) 0.0063(10)
C(26) 0.091(2) 0.0304(10) 0.0383(10) 0.021(1) 0.007(1) 0.0123(8)
C(101) 0.0201(7) 0.0242(7) 0.0202(7) -0.0014(6) -0.0014(6) 0.0000(6)
C(102) 0.0276(7) 0.0278(8) 0.0185(7) -0.0012(6) -0.0048(6) -0.0047(6)
C(103) 0.0310(8) 0.0264(8) 0.0174(7) 0.0000(6) -0.0046(6) 0.0046(6)
C(104) 0.0357(9) 0.057(1) 0.0344(9) -0.0036(9) 0.0104(8) 0.0006(9)
C(105) 0.054(1) 0.047(1) 0.0241(8) -0.0036(9) -0.0020(8) -0.0149(8)
C(106) 0.055(1) 0.046(1) 0.0318(9) 0.0065(9) -0.0056(9) 0.0173(8)
C(107) 0.0331(8) 0.0319(8) 0.0201(7) -0.0013(7) 0.0026(6) 0.0006(6)
C(108) 0.0375(8) 0.0395(9) 0.0172(7) 0.0015(8) 0.0033(6) -0.0065(7)
C(109) 0.0383(8) 0.0373(9) 0.0147(7) 0.0000(7) -0.0021(6) -0.0064(6)
C(110) 0.0422(10) 0.0449(10) 0.0145(7) 0.0000(8) -0.0061(7) 0.0012(7)
C(111) 0.0429(9) 0.0344(9) 0.0159(7) 0.0005(7) -0.0028(7) 0.0066(6)
C(112) 0.0423(9) 0.0357(9) 0.0185(7) -0.0029(7) 0.0025(7) 0.0079(7)
C(201) 0.0144(6) 0.0227(7) 0.0167(6) -0.0008(5) -0.0017(5) 0.0009(5)
C(202) 0.0174(6) 0.0180(6) 0.0189(6) 0.0001(5) 0.0040(5) 0.0025(5)
C(203) 0.0184(6) 0.0179(7) 0.0182(6) -0.0005(5) 0.0029(5) -0.0009(5)
C(204) 0.0265(8) 0.045(1) 0.0260(8) -0.0018(7) -0.0090(7) 0.0030(7)
C(205) 0.0402(9) 0.0280(8) 0.0288(8) -0.0026(7) 0.0055(7) 0.0126(7)
C(206) 0.0402(9) 0.0299(8) 0.0249(8) 0.0009(7) 0.0078(7) -0.0096(7)
C(207) 0.0217(7) 0.0228(7) 0.0174(6) -0.0003(6) -0.0032(5) 0.0024(6)
C(208) 0.0257(7) 0.0250(7) 0.0180(7) 0.0013(6) -0.0019(6) 0.0061(6)
C(209) 0.0266(7) 0.0204(7) 0.0169(6) -0.0001(6) 0.0027(6) 0.0046(5)
C(210) 0.0297(8) 0.0271(8) 0.0155(7) -0.0015(6) 0.0047(6) 0.0013(6)
C(211) 0.0287(7) 0.0205(7) 0.0157(6) -0.0006(6) 0.0029(5) -0.0030(5)
C(212) 0.0279(7) 0.0245(7) 0.0158(6) -0.0022(6) -0.0021(6) -0.0025(6)
C(301) 0.0171(6) 0.0182(7) 0.0199(6) -0.0004(5) -0.0022(5) -0.0002(5)
C(302) 0.0238(7) 0.0188(7) 0.0175(6) 0.0008(6) -0.0015(5) -0.0004(5)
C(303) 0.0238(7) 0.0204(7) 0.0247(7) 0.0011(6) -0.0075(6) -0.0015(6)
C(304) 0.0179(7) 0.0193(7) 0.0319(8) 0.0011(6) -0.0030(6) -0.0026(6)
C(305) 0.0193(6) 0.0139(6) 0.0257(7) 0.0006(5) 0.0023(6) -0.0004(6)
C(306) 0.0195(6) 0.0143(6) 0.0173(6) 0.0004(5) -0.0029(5) -0.0004(5)
C(307) 0.0301(9) 0.051(1) 0.0298(9) 0.0005(8) -0.0116(7) -0.0039(8)
C(308) 0.0201(7) 0.0263(8) 0.0307(8) -0.0012(6) 0.0059(6) -0.0001(7)
C(401) 0.082(2) 0.099(2) 0.059(1) -0.041(2) 0.018(1) 0.016(1)
C(402) 0.225(8) 0.047(3) 0.092(4) 0.053(4) 0.084(4) 0.035(3)
C(403) 0.088(4) 0.132(5) 0.064(3) 0.050(3) 0.002(3) -0.036(3)

loop_
_atom_type_symbol
_atom_type_description
_atom_type_scat_dispersion_real
_atom_type_scat_dispersion_imag
_atom_type_scat_source
C C 0.003 0.002
;International Tables for Crystallography
(1992, Vol. C, Tables 4.2.6.8 and 6.1.1.1)
;
H H 0.000 0.000
;International Tables for Crystallography
(1992, Vol. C, Table 6.1.1.2)
;
Cu Cu 0.320 1.265
;International Tables for Crystallography
(1992, Vol. C, Tables 4.2.6.8 and 6.1.1.1)
;
N N 0.006 0.003
;International Tables for Crystallography
(1992, Vol. C, Tables 4.2.6.8 and 6.1.1.1)
;
O O 0.011 0.006
;International Tables for Crystallography
(1992, Vol. C, Tables 4.2.6.8 and 6.1.1.1)
;

loop_
_geom_angle_atom_site_label_1
_geom_angle_atom_site_label_2
_geom_angle_atom_site_label_3
_geom_angle
_geom_angle_publ_flag
O(1) Cu(1) O(101) 91.49(7) yes
O(1) Cu(1) O(201) 94.68(7) yes
O(1) Cu(1) N(1) 93.02(8) yes
O(1) Cu(1) N(2) 174.18(8) yes
O(101) Cu(1) O(201) 110.48(7) yes
O(101) Cu(1) N(1) 148.80(9) yes
O(101) Cu(1) N(2) 87.80(8) yes
O(201) Cu(1) N(1) 99.90(9) yes
O(201) Cu(1) N(2) 90.98(8) yes
N(1) Cu(1) N(2) 84.64(9) yes
O(1) Cu(2) O(102) 91.99(7) yes
O(1) Cu(2) O(202) 93.38(7) yes
O(1) Cu(2) N(3) 93.00(8) yes
O(1) Cu(2) N(4) 173.89(8) yes
O(102) Cu(2) O(202) 111.08(7) yes
O(102) Cu(2) N(3) 151.14(8) yes
O(102) Cu(2) N(4) 87.53(8) yes
O(202) Cu(2) N(3) 96.98(8) yes
O(202) Cu(2) N(4) 92.48(7) yes
N(3) Cu(2) N(4) 84.54(8) yes
Cu(1) O(1) Cu(2) 117.63(9) yes
Cu(1) O(101) C(101) 127.0(2) yes
Cu(2) O(102) C(101) 127.5(2) yes
Cu(1) O(201) C(201) 129.3(2) yes
Cu(2) O(202) C(201) 129.9(2) yes
O(304) O(301) O(306) 91.6(6) yes
O(304) O(301) N(301) 43.7(5) yes
O(306) O(301) N(301) 47.9(3) yes
O(304) O(302) N(301) 70(1) yes
O(305) O(303) O(306) 140.4(9) yes
O(305) O(303) N(301) 63.3(5) yes
O(306) O(303) N(301) 77.7(8) yes
O(301) O(304) O(302) 146(1) yes
O(301) O(304) N(301) 68.8(6) yes
O(302) O(304) N(301) 77(1) yes
O(303) O(305) N(301) 43.5(3) yes
O(301) O(306) O(303) 131.0(9) yes
O(301) O(306) N(301) 67.9(5) yes
O(303) O(306) N(301) 63.2(6) yes
Cu(1) N(1) C(11) 107.0(2) yes
Cu(1) N(1) C(13) 109.0(2) yes
Cu(1) N(1) C(14) 113.0(2) yes
C(11) N(1) C(13) 111.4(3) yes
C(11) N(1) C(14) 108.6(3) yes
C(13) N(1) C(14) 107.8(3) yes
Cu(1) N(2) C(12) 104.9(2) yes
Cu(1) N(2) C(15) 113.3(2) yes
Cu(1) N(2) C(16) 110.8(2) yes
C(12) N(2) C(15) 108.8(2) yes
C(12) N(2) C(16) 111.2(2) yes
C(15) N(2) C(16) 107.8(2) yes
Cu(2) N(3) C(21) 103.6(2) yes
Cu(2) N(3) C(23) 113.7(2) yes
Cu(2) N(3) C(24) 111.3(2) yes
C(21) N(3) C(23) 108.0(3) yes
C(21) N(3) C(24) 112.3(3) yes
C(23) N(3) C(24) 107.9(3) yes
Cu(2) N(4) C(22) 106.6(2) yes
Cu(2) N(4) C(25) 110.6(2) yes
Cu(2) N(4) C(26) 113.0(2) yes
C(22) N(4) C(25) 110.6(3) yes
C(22) N(4) C(26) 108.9(3) yes
C(25) N(4) C(26) 107.3(3) yes
C(102) N(101) C(103) 125.9(2) yes
C(102) N(101) C(302) 117.1(2) yes
C(103) N(101) C(302) 116.6(2) yes
C(202) N(201) C(203) 125.3(2) yes
C(202) N(201) C(306) 116.3(2) yes
C(203) N(201) C(306) 117.1(2) yes
O(301) N(301) O(302) 98.7(6) yes
O(301) N(301) O(303) 103.3(6) yes
O(301) N(301) O(304) 67.4(7) yes
O(301) N(301) O(305) 174.3(5) yes
O(301) N(301) O(306) 64.3(5) yes
O(302) N(301) O(303) 156.8(7) yes
O(302) N(301) O(304) 31.4(7) yes
O(302) N(301) O(305) 85.4(5) yes
O(302) N(301) O(306) 162.1(7) yes
O(303) N(301) O(304) 170.0(8) yes
O(303) N(301) O(305) 73.1(5) yes
O(303) N(301) O(306) 39.1(4) yes
O(304) N(301) O(305) 116.4(7) yes
O(304) N(301) O(306) 131.6(8) yes
O(305) N(301) O(306) 112.0(5) yes
N(1) C(11) C(12) 108.9(2) yes
N(2) C(12) C(11) 109.2(3) yes
N(3) C(21) C(22) 116.8(3) yes
N(4) C(22) C(21) 117.0(3) yes
O(101) C(101) O(102) 126.1(2) yes
O(101) C(101) C(107) 117.0(2) yes
O(102) C(101) C(107) 116.7(2) yes
O(103) C(102) N(101) 119.7(2) yes
O(103) C(102) C(109) 122.9(2) yes
N(101) C(102) C(109) 117.4(2) yes
O(104) C(103) N(101) 119.5(2) yes
O(104) C(103) C(111) 123.7(2) yes
N(101) C(103) C(111) 116.8(2) yes
C(101) C(107) C(104) 102.5(2) yes
C(101) C(107) C(108) 113.4(2) yes
C(101) C(107) C(112) 113.1(2) yes
C(104) C(107) C(108) 108.5(2) yes
C(104) C(107) C(112) 108.4(2) yes
C(108) C(107) C(112) 110.4(2) yes
C(107) C(108) C(109) 115.0(2) yes
C(102) C(109) C(105) 108.6(2) yes
C(102) C(109) C(108) 110.2(2) yes
C(102) C(109) C(110) 108.8(2) yes
C(105) C(109) C(108) 108.9(2) yes
C(105) C(109) C(110) 110.6(2) yes
C(108) C(109) C(110) 109.7(2) yes
C(109) C(110) C(111) 110.5(2) yes
C(103) C(111) C(106) 108.1(2) yes
C(103) C(111) C(110) 109.1(2) yes
C(103) C(111) C(112) 110.0(2) yes
C(106) C(111) C(110) 111.0(2) yes
C(106) C(111) C(112) 109.2(2) yes
C(110) C(111) C(112) 109.4(2) yes
C(107) C(112) C(111) 115.5(2) yes
O(201) C(201) O(202) 125.6(2) yes
O(201) C(201) C(207) 117.1(2) yes
O(202) C(201) C(207) 117.2(2) yes
O(203) C(202) N(201) 119.4(2) yes
O(203) C(202) C(209) 123.3(2) yes
N(201) C(202) C(209) 117.3(2) yes
O(204) C(203) N(201) 119.1(2) yes
O(204) C(203) C(211) 123.6(2) yes
N(201) C(203) C(211) 117.3(2) yes
C(201) C(207) C(204) 104.2(2) yes
C(201) C(207) C(208) 113.0(2) yes
C(201) C(207) C(212) 112.8(2) yes
C(204) C(207) C(208) 107.6(2) yes
C(204) C(207) C(212) 107.2(2) yes
C(208) C(207) C(212) 111.5(2) yes
C(207) C(208) C(209) 116.0(2) yes
C(202) C(209) C(205) 107.8(2) yes
C(202) C(209) C(208) 110.8(2) yes
C(202) C(209) C(210) 108.9(2) yes
C(205) C(209) C(208) 108.7(2) yes
C(205) C(209) C(210) 110.6(2) yes
C(208) C(209) C(210) 110.0(2) yes
C(209) C(210) C(211) 110.0(2) yes
C(203) C(211) C(206) 108.0(2) yes
C(203) C(211) C(210) 109.1(2) yes
C(203) C(211) C(212) 110.5(2) yes
C(206) C(211) C(210) 110.6(2) yes
C(206) C(211) C(212) 109.1(2) yes
C(210) C(211) C(212) 109.5(2) yes
C(207) C(212) C(211) 116.7(2) yes
C(302) C(301) C(306) 118.4(2) yes
N(101) C(302) C(301) 120.0(2) yes
N(101) C(302) C(303) 118.4(2) yes
C(301) C(302) C(303) 121.7(2) yes
C(302) C(303) C(304) 118.3(2) yes
C(302) C(303) C(307) 121.9(2) yes
C(304) C(303) C(307) 119.8(2) yes
C(303) C(304) C(305) 121.9(2) yes
C(304) C(305) C(306) 117.5(2) yes
C(304) C(305) C(308) 120.9(2) yes
C(306) C(305) C(308) 121.7(2) yes
N(201) C(306) C(301) 120.2(2) yes
N(201) C(306) C(305) 117.5(2) yes
C(301) C(306) C(305) 122.3(2) yes

loop_
_geom_bond_atom_site_label_1
_geom_bond_atom_site_label_2
_geom_bond_distance
_geom_bond_publ_flag
Cu(1) O(1) 1.921(2) yes
Cu(1) O(101) 2.029(2) yes
Cu(1) O(201) 2.192(2) yes
Cu(1) N(1) 2.112(2) yes
Cu(1) N(2) 2.038(2) yes
Cu(2) O(1) 1.926(2) yes
Cu(2) O(102) 2.005(2) yes
Cu(2) O(202) 2.204(2) yes
Cu(2) N(3) 2.079(2) yes
Cu(2) N(4) 2.077(2) yes
O(101) C(101) 1.255(3) yes
O(102) C(101) 1.259(3) yes
O(103) C(102) 1.222(3) yes
O(104) C(103) 1.211(3) yes
O(201) C(201) 1.262(3) yes
O(202) C(201) 1.257(3) yes
O(203) C(202) 1.215(3) yes
O(204) C(203) 1.218(3) yes
O(301) O(304) 1.49(1) yes
O(301) O(306) 1.46(1) yes
O(301) N(301) 1.502(9) yes
O(302) O(304) 0.62(1) yes
O(302) N(301) 1.154(7) yes
O(303) O(305) 1.526(9) yes
O(303) O(306) 0.777(8) yes
O(303) N(301) 1.099(7) yes
O(304) N(301) 1.114(9) yes
O(305) N(301) 1.425(8) yes
O(306) N(301) 1.203(6) yes
O(401) C(401) 1.426(5) yes
O(402) C(402) 1.40(1) yes
O(403) C(403) 1.31(1) yes
N(1) C(11) 1.482(4) yes
N(1) C(13) 1.467(5) yes
N(1) C(14) 1.477(4) yes
N(2) C(12) 1.483(4) yes
N(2) C(15) 1.481(4) yes
N(2) C(16) 1.482(4) yes
N(3) C(21) 1.460(4) yes
N(3) C(23) 1.457(4) yes
N(3) C(24) 1.454(4) yes
N(4) C(22) 1.476(4) yes
N(4) C(25) 1.457(4) yes
N(4) C(26) 1.485(4) yes
N(101) C(102) 1.397(3) yes
N(101) C(103) 1.409(3) yes
N(101) C(302) 1.451(3) yes
N(201) C(202) 1.404(3) yes
N(201) C(203) 1.410(3) yes
N(201) C(306) 1.450(3) yes
C(11) C(12) 1.507(4) yes
C(21) C(22) 1.373(5) yes
C(101) C(107) 1.553(4) yes
C(102) C(109) 1.526(4) yes
C(103) C(111) 1.526(4) yes
C(104) C(107) 1.559(4) yes
C(105) C(109) 1.541(4) yes
C(106) C(111) 1.540(4) yes
C(107) C(108) 1.533(4) yes
C(107) C(112) 1.538(4) yes
C(108) C(109) 1.547(4) yes
C(109) C(110) 1.522(4) yes
C(110) C(111) 1.519(4) yes
C(111) C(112) 1.546(4) yes
C(201) C(207) 1.568(3) yes
C(202) C(209) 1.523(3) yes
C(203) C(211) 1.517(3) yes
C(204) C(207) 1.545(4) yes
C(205) C(209) 1.539(4) yes
C(206) C(211) 1.540(4) yes
C(207) C(208) 1.537(4) yes
C(207) C(212) 1.537(4) yes
C(208) C(209) 1.545(4) yes
C(209) C(210) 1.525(4) yes
C(210) C(211) 1.528(4) yes
C(211) C(212) 1.542(4) yes
C(301) C(302) 1.387(3) yes
C(301) C(306) 1.381(3) yes
C(302) C(303) 1.396(4) yes
C(303) C(304) 1.389(4) yes
C(303) C(307) 1.511(4) yes
C(304) C(305) 1.397(4) yes
C(305) C(306) 1.400(3) yes
C(305) C(308) 1.503(4) yes
